data_1549302
loop_
_publ_author_name
'Rottsch\"afer, Dennis'
'Neumann, Beate'
'Stammler, Hans-Georg'
'Andrada, Diego M.'
'Ghadwal, Rajendra S.'

_publ_section_title
;
 Kekul\'e diradicaloids derived from a classical N-heterocyclic carbene.
;
_journal_issue 22
_journal_name_full 'Chemical science'
_journal_page_first 4970
_journal_page_last 4976
_journal_paper_doi 10.1039/c8sc01209a
_journal_volume 9
_journal_year 2018
_chemical_formula_moiety 'C66 H84 N4, C4 H8 O'
_chemical_formula_sum 'C70 H92 N4 O'
_chemical_formula_weight 1005.47
_space_group_crystal_system triclinic
_space_group_IT_number 2
_space_group_name_Hall '-P 1'
_space_group_name_H-M_alt 'P -1'
_symmetry_space_group_name_Hall '-P 1'
_symmetry_space_group_name_H-M 'P -1'
_atom_sites_solution_hydrogens geom
_atom_sites_solution_primary dual
_audit_creation_date 2017-11-23
_audit_creation_method
;
Olex2 1.2
(compiled 2017.08.10 svn.r3458 for OlexSys, GUI svn.r5381)
;
_audit_update_record
;
2018-02-28 deposited with the CCDC.
2018-04-23 downloaded from the CCDC.
;
_cell_angle_alpha 70.870(4)
_cell_angle_beta 84.424(3)
_cell_angle_gamma 76.360(3)
_cell_formula_units_Z 1
_cell_length_a 9.3970(3)
_cell_length_b 11.5574(5)
_cell_length_c 15.1108(6)
_cell_measurement_reflns_used 11350
_cell_measurement_temperature 100.01(10)
_cell_measurement_theta_max 75.9740
_cell_measurement_theta_min 3.0880
_cell_volume 1506.40(11)
_computing_cell_refinement 'CrysAlisPro 1.171.39.15e (Rigaku OD, 2015)'
_computing_data_collection 'CrysAlisPro 1.171.39.15e (Rigaku OD, 2015)'
_computing_data_reduction 'CrysAlisPro 1.171.39.15e (Rigaku OD, 2015)'
_computing_molecular_graphics 'Olex2 (Dolomanov et al., 2009)'
_computing_publication_material 'Olex2 (Dolomanov et al., 2009)'
_computing_structure_refinement 'ShelXL (Sheldrick, 2015)'
_computing_structure_solution 'ShelXT (Sheldrick, 2015)'
_diffrn_ambient_environment N~2~
_diffrn_ambient_temperature 100.01(10)
_diffrn_detector 'CCD plate'
_diffrn_detector_area_resol_mean 5.3114
_diffrn_detector_type Atlas
_diffrn_measured_fraction_theta_full 0.999
_diffrn_measured_fraction_theta_max 0.998
_diffrn_measurement_details
;
List of Runs (angles in degrees, time in seconds):

  # Type    Start    End  Width  t~exp~   \w     \q     \k     \f   Frames
#--------------------------------------------------------------------------
  1  \w    -94.00  -4.00   1.00    1.00    --  -24.12 -77.00 -90.00   90
  2  \w    -95.00 -65.00   1.00    1.00    --  -24.12 -38.00-180.00   30
  3  \w   -102.00 -34.00   1.00    1.00    --  -24.12 178.00 -90.00   68
  4  \w    -50.00   4.00   1.00    1.00    --  -24.12 -77.00 150.00   54
  5  \w    -68.00  -4.00   1.00    1.00    --  -24.12 -77.00  90.00   64
  6  \w    -42.00 -15.00   1.00    1.00    --  -24.12 -19.00-180.00   27
  7  \w    -82.00 -54.00   1.00    1.00    --  -24.12 -19.00-180.00   28
  8  \w    -35.00  -8.00   1.00    1.00    --  -24.12 -77.00   0.00   27
  9  \w   -101.00   6.00   1.00    1.00    --  -24.12 -19.00  60.00  107
 10  \w    -79.00 -54.00   1.00    1.00    --  -24.12 -77.00 150.00   25
 11  \w    -94.00 -61.00   1.00    1.00    --  -24.12 -77.00   0.00   33
 12  \w    -61.00 -13.00   1.00    1.00    --  -24.12 -38.00-180.00   48
 13  \w   -100.00 -73.00   1.00    1.00    --  -24.12 -19.00 -30.00   27
 14  \w    -55.00  -6.00   1.00    1.00    --  -24.12 -19.00 -30.00   49
 15  \w    -65.00 -18.00   1.00    1.00    --  -24.12 103.00-118.00   47
 16  \w    -73.00 -10.00   1.00    1.00    --  -24.12 -57.00 -30.00   63
 17  \w    -92.00 -56.00   1.00    1.00    --  -24.12-178.00-180.00   36
 18  \w    -98.00 -36.00   1.00    1.00    --  -24.12-178.00  90.00   62
 19  \w   -109.00 -34.00   1.00    1.00    --  -24.12 178.00   0.00   75
 20  \w      3.00  33.00   1.00    1.00    --   24.12  38.00 -90.00   30
 21  \w     20.00  57.00   1.00    1.00    --   24.12  57.00   0.00   37
 22  \w     36.00  63.00   1.00    1.00    --   24.12 -99.00  60.00   27
 23  \w     76.00 101.00   1.00    1.00    --   24.12  19.00  60.00   25
 24  \w     -7.00  43.00   1.00    1.00    --   24.12  19.00  60.00   50
 25  \w     48.00  73.00   1.00    1.00    --   24.12-116.00-128.30   25
 26  \w     86.00 111.00   1.00    1.33    --  111.00  61.00-180.00   25
 27  \w     85.00 112.00   1.00    1.33    --  111.00  61.00-120.00   27
 28  \w     94.00 121.00   1.00    1.33    --  111.00-125.00   0.00   27
 29  \w    115.00 177.00   1.00    1.33    --  111.00  61.00-180.00   62
 30  \w     81.00 112.00   1.00    1.33    --  111.00  77.00 -60.00   31
 31  \w     50.00 137.00   1.00    1.33    --  111.00 -77.00-120.00   87
 32  \w     84.00 110.00   1.00    1.33    --  111.00  66.00-170.20   26
 33  \w     44.00  77.00   1.00    1.33    --  111.00-125.00   0.00   33
 34  \w    134.00 161.00   1.00    1.33    --  111.00  77.00 150.00   27
 35  \w     42.00 113.00   1.00    1.33    --  111.00-125.00-180.00   71
 36  \w     81.00 107.00   1.00    1.33    --  111.00  77.00 150.00   26
 37  \w    113.00 178.00   1.00    1.33    --  111.00  77.00   0.00   65
 38  \w     86.00 113.00   1.00    1.33    --  111.00  61.00 -90.00   27
 39  \w     85.00 111.00   1.00    1.33    --  111.00  60.00  10.47   26
 40  \w     88.00 143.00   1.00    1.33    --  111.00  49.00   2.27   55
 41  \w     86.00 111.00   1.00    1.33    --  111.00  61.00 120.00   25
 42  \w    131.00 158.00   1.00    1.33    --  111.00  77.00  90.00   27
 43  \w     82.00 107.00   1.00    1.33    --  111.00  77.00  90.00   25
 44  \w     85.00 111.00   1.00    1.33    --  111.00  61.00  30.00   26
 45  \w     85.00 111.00   1.00    1.33    --  111.00  61.00 -30.00   26
 46  \w     81.00 108.00   1.00    1.33    --  111.00  77.00   0.00   27
 47  \w     85.00 111.00   1.00    1.33    --  111.00  61.00 150.00   26
 48  \w     81.00 107.00   1.00    1.33    --  111.00  77.00-150.00   26
 49  \w     85.00 112.00   1.00    1.33    --  111.00  61.00   0.00   27
 50  \w    124.00 151.00   1.00    1.33    --  111.00  45.00 -60.00   27
 51  \w     81.00 107.00   1.00    1.33    --  111.00  77.00 120.00   26
 52  \w    116.00 176.00   1.00    1.33    --  111.00  77.00 120.00   60
 53  \w     89.00 115.00   1.00    1.33    --  111.00  45.00 -60.00   26
 54  \w     41.00  94.00   1.00    1.33    --  111.00 -77.00  60.00   53
 55  \w    115.00 140.00   1.00    1.33    --  111.00 -77.00  60.00   25
 56  \w     89.00 116.00   1.00    1.33    --  111.00  45.00 -30.00   27
 57  \w     33.00  98.00   1.00    1.33    --  111.00 -94.00-150.00   65
 58  \w     89.00 121.00   1.00    1.33    --  111.00  45.00  60.00   32
 59  \w    133.00 160.00   1.00    1.33    --  111.00  65.00-128.53   27
 60  \w    132.00 177.00   1.00    1.33    --  111.00  62.00 -22.85   45
 61  \w    122.00 172.00   1.00    1.33    --  111.00  77.00  30.00   50
 62  \w     85.00 111.00   1.00    1.33    --  111.00  61.00  90.00   26
 63  \w     81.00 108.00   1.00    1.33    --  111.00  77.00  30.00   27
 64  \w    114.00 175.00   1.00    1.33    --  111.00  77.00-120.00   61
 65  \w     81.00 108.00   1.00    1.33    --  111.00  77.00-120.00   27
 66  \w     41.00 109.00   1.00    1.33    --  111.00 -94.00  30.00   68
 67  \w     84.00 110.00   1.00    1.33    --  111.00  65.00-128.53   26
 68  \w     85.00 122.00   1.00    1.33    --  111.00  61.00-150.00   37
 69  \w     89.00 143.00   1.00    1.33    --  111.00  45.00 120.00   54
 70  \w    122.00 176.00   1.00    1.33    --  111.00  77.00  60.00   54
 71  \w     89.00 134.00   1.00    1.33    --  111.00  45.00-180.00   45
 72  \w     89.00 116.00   1.00    1.33    --  111.00  45.00-150.00   27
 73  \w    151.00 176.00   1.00    1.33    --  111.00  45.00-150.00   25
 74  \w     92.00 119.00   1.00    1.33    --  111.00  45.00  30.00   27
 75  \w     85.00 143.00   1.00    1.33    --  111.00  61.00 -60.00   58
 76  \w     94.00 119.00   1.00    1.33    --  111.00-125.00-120.00   25
 77  \w     89.00 115.00   1.00    1.33    --  111.00  45.00 -90.00   26
 78  \w     89.00 123.00   1.00    1.33    --  111.00  45.00  90.00   34
 79  \w     81.00 107.00   1.00    1.33    --  111.00  77.00  60.00   26
;
_diffrn_measurement_device 'four-circle diffractometer'
_diffrn_measurement_device_type 'SuperNova, Dual, Cu at home/near, Atlas'
_diffrn_measurement_method '\w scans'
_diffrn_orient_matrix_type 'CrysAlisPro convention (1999,Acta A55,543-557)'
_diffrn_orient_matrix_UB_11 0.0362254000
_diffrn_orient_matrix_UB_12 0.0000593000
_diffrn_orient_matrix_UB_13 -0.1016568000
_diffrn_orient_matrix_UB_21 -0.1647963000
_diffrn_orient_matrix_UB_22 0.0306327000
_diffrn_orient_matrix_UB_23 -0.0196330000
_diffrn_orient_matrix_UB_31 -0.0017315000
_diffrn_orient_matrix_UB_32 0.1412455000
_diffrn_orient_matrix_UB_33 -0.0305041000
_diffrn_radiation_monochromator mirror
_diffrn_radiation_probe x-ray
_diffrn_radiation_type CuK\a
_diffrn_radiation_wavelength 1.54184
_diffrn_reflns_av_R_equivalents 0.0269
_diffrn_reflns_av_unetI/netI 0.0217
_diffrn_reflns_Laue_measured_fraction_full 0.999
_diffrn_reflns_Laue_measured_fraction_max 0.998
_diffrn_reflns_limit_h_max 11
_diffrn_reflns_limit_h_min -11
_diffrn_reflns_limit_k_max 14
_diffrn_reflns_limit_k_min -13
_diffrn_reflns_limit_l_max 18
_diffrn_reflns_limit_l_min -18
_diffrn_reflns_number 25880
_diffrn_reflns_point_group_measured_fraction_full 0.999
_diffrn_reflns_point_group_measured_fraction_max 0.998
_diffrn_reflns_theta_full 67.684
_diffrn_reflns_theta_max 72.127
_diffrn_reflns_theta_min 3.096
_diffrn_source 'micro-focus sealed X-ray tube'
_diffrn_source_type 'SuperNova (Cu) X-ray Source'
_exptl_absorpt_coefficient_mu 0.488
_exptl_absorpt_correction_T_max 1.000
_exptl_absorpt_correction_T_min 0.600
_exptl_absorpt_correction_type gaussian
_exptl_absorpt_process_details
;
CrysAlisPro 1.171.39.15e (Rigaku Oxford Diffraction, 2015)
Numerical absorption correction based on gaussian integration over
            a multifaceted crystal model
Empirical absorption correction using spherical harmonics,
 implemented in SCALE3 ABSPACK scaling algorithm.
;
_exptl_crystal_colour 'metallic green'
_exptl_crystal_colour_lustre metallic
_exptl_crystal_colour_primary green
_exptl_crystal_density_diffrn 1.108
_exptl_crystal_description plate
_exptl_crystal_F_000 548
_exptl_crystal_size_max 0.36
_exptl_crystal_size_mid 0.167
_exptl_crystal_size_min 0.026
_refine_diff_density_max 0.468
_refine_diff_density_min -0.416
_refine_diff_density_rms 0.041
_refine_ls_extinction_coef 0.0023(4)
_refine_ls_extinction_expression Fc^*^=kFc[1+0.001xFc^2^\l^3^/sin(2\q)]^-1/4^
_refine_ls_extinction_method 'SHELXL-2016/6 (Sheldrick 2016)'
_refine_ls_goodness_of_fit_ref 1.038
_refine_ls_hydrogen_treatment constr
_refine_ls_matrix_type full
_refine_ls_number_parameters 337
_refine_ls_number_reflns 5928
_refine_ls_number_restraints 0
_refine_ls_restrained_S_all 1.038
_refine_ls_R_factor_all 0.0563
_refine_ls_R_factor_gt 0.0483
_refine_ls_shift/su_max 0.000
_refine_ls_shift/su_mean 0.000
_refine_ls_structure_factor_coef Fsqd
_refine_ls_weighting_details 'w=1/[\s^2^(Fo^2^)+(0.0645P)^2^+0.5839P] where P=(Fo^2^+2Fc^2^)/3'
_refine_ls_weighting_scheme calc
_refine_ls_wR_factor_gt 0.1243
_refine_ls_wR_factor_ref 0.1314
_reflns_Friedel_coverage 0.000
_reflns_number_gt 5051
_reflns_number_total 5928
_reflns_threshold_expression 'I > 2\s(I)'
_cod_data_source_file c8sc01209a2.cif
_cod_data_source_block rottschaefer57
_cod_depositor_comments 'Adding full bibliography for 1549300--1549303.cif.'
_cod_original_cell_volume 1506.40(10)
_cod_database_code 1549302
_shelx_shelxl_version_number 2016/6
_chemical_oxdiff_formula 'C66 H84 N4'
_shelx_space_group_comment
;
The symmetry employed for this shelxl refinement is uniquely defined
by the following loop, which should always be used as a source of
symmetry information in preference to the above space-group names.
They are only intended as comments.
;
_shelx_estimated_absorpt_t_max 0.987
_shelx_estimated_absorpt_t_min 0.844
_reflns_odcompleteness_completeness 99.81
_reflns_odcompleteness_iscentric 1
_reflns_odcompleteness_theta 71.98
_olex2_refinement_description
;
1. Fixed Uiso
 At 1.2 times of:
  All C(H) groups, All C(H,H) groups
 At 1.5 times of:
  All C(H,H,H) groups
2. Uiso/Uaniso restraints and constraints
Uanis(C10B) = Uanis(C10A)
Uanis(C12B) = Uanis(C12A)
Uanis(C11B) = Uanis(C11A)
3. Others
 Sof(C10B)=Sof(H10B)=Sof(C11B)=Sof(H11D)=Sof(H11E)=Sof(H11F)=Sof(C12B)=
 Sof(H12D)=Sof(H12E)=Sof(H12F)=1-FVAR(1)
 Sof(C10A)=Sof(H10A)=Sof(C11A)=Sof(H11A)=Sof(H11B)=Sof(H11C)=Sof(C12A)=
 Sof(H12A)=Sof(H12B)=Sof(H12C)=FVAR(1)
4.a Ternary CH refined with riding coordinates:
 C10A(H10A), C10B(H10B), C13(H13), C22(H22), C25(H25)
4.b Secondary CH2 refined with riding coordinates:
 C2(H2A,H2B), C3(H3A,H3B)
4.c Aromatic/amide H refined with riding coordinates:
 C6(H6), C7(H7), C8(H8), C18(H18), C19(H19), C20(H20), C29(H29), C30(H30),
 C32(H32), C33(H33)
4.d Idealised Me refined as rotating group:
 C11A(H11A,H11B,H11C), C11B(H11D,H11E,H11F), C12A(H12A,H12B,H12C), C12B(H12D,
 H12E,H12F), C14(H14A,H14B,H14C), C15(H15A,H15B,H15C), C23(H23A,H23B,H23C),
 C24(H24A,H24B,H24C), C26(H26A,H26B,H26C), C27(H27A,H27B,H27C)
;
_olex2_date_sample_data_collection 2017-11-23
_olex2_submission_special_instructions 'No special instructions were received'
_oxdiff_exptl_absorpt_empirical_details
;
Empirical correction (ABSPACK) includes:
- Absorption correction using spherical harmonics
- Frame scaling
- Detector area scaling
;
_oxdiff_exptl_absorpt_empirical_full_max 1.181
_oxdiff_exptl_absorpt_empirical_full_min 0.878

loop_
_space_group_symop_operation_xyz
'x, y, z'
'-x, -y, -z'

loop_
_atom_site_label
_atom_site_type_symbol
_atom_site_fract_x
_atom_site_fract_y
_atom_site_fract_z
_atom_site_U_iso_or_equiv
_atom_site_adp_type
_atom_site_occupancy
_atom_site_site_symmetry_order
_atom_site_calc_flag
_atom_site_refinement_flags_posn
_atom_site_refinement_flags_occupancy
_atom_site_disorder_assembly
_atom_site_disorder_group
N1 N 0.82435(12) 0.28651(10) 0.72773(7) 0.0207(2) Uani 1 1 d . . . .
N2 N 0.65312(11) 0.46477(10) 0.70828(7) 0.0187(2) Uani 1 1 d . . . .
C1 C 0.77822(13) 0.39052(11) 0.75777(8) 0.0172(3) Uani 1 1 d . . . .
C2 C 0.61938(15) 0.40686(15) 0.64199(11) 0.0314(3) Uani 1 1 d . . . .
H2A H 0.611070 0.466047 0.579068 0.038 Uiso 1 1 calc R . . .
H2B H 0.528050 0.379017 0.659690 0.038 Uiso 1 1 calc R . . .
C3 C 0.7442(2) 0.29788(15) 0.64679(12) 0.0400(4) Uani 1 1 d . . . .
H3A H 0.709336 0.222273 0.655315 0.048 Uiso 1 1 calc R . . .
H3B H 0.805105 0.314027 0.590333 0.048 Uiso 1 1 calc R . . .
C4 C 0.96358(15) 0.20019(13) 0.74464(9) 0.0251(3) Uani 1 1 d . . . .
C5 C 1.09236(16) 0.23884(16) 0.70480(10) 0.0348(4) Uani 1 1 d . . . .
C6 C 1.22463(18) 0.14986(18) 0.72517(11) 0.0453(5) Uani 1 1 d . . . .
H6 H 1.311831 0.173190 0.700068 0.054 Uiso 1 1 calc R . . .
C7 C 1.2281(2) 0.02809(17) 0.78184(12) 0.0459(5) Uani 1 1 d . . . .
H7 H 1.317282 -0.029141 0.795393 0.055 Uiso 1 1 calc R . . .
C8 C 1.0997(2) -0.00879(15) 0.81834(12) 0.0434(4) Uani 1 1 d . . . .
H8 H 1.103094 -0.091485 0.855212 0.052 Uiso 1 1 calc R . . .
C9 C 0.96407(18) 0.07638(14) 0.80077(10) 0.0322(3) Uani 1 1 d . . . .
C10A C 1.0950(3) 0.3781(3) 0.6436(2) 0.0302(6) Uani 0.739(3) 1 d . P A 1
H10A H 0.992833 0.423791 0.633826 0.036 Uiso 0.739(3) 1 calc R P A 1
C10B C 1.0792(11) 0.3463(9) 0.6282(7) 0.0302(6) Uani 0.261(3) 1 d . P A 2
H10B H 0.979512 0.396892 0.627940 0.036 Uiso 0.261(3) 1 calc R P A 2
C11A C 1.1626(3) 0.3796(3) 0.54692(17) 0.0492(7) Uani 0.739(3) 1 d . P A 1
H11A H 1.264478 0.339019 0.553185 0.074 Uiso 0.739(3) 1 calc GR P A 1
H11B H 1.152944 0.464777 0.506925 0.074 Uiso 0.739(3) 1 calc GR P A 1
H11C H 1.112834 0.335871 0.520054 0.074 Uiso 0.739(3) 1 calc GR P A 1
C11B C 1.1152(9) 0.3269(9) 0.5307(5) 0.0492(7) Uani 0.261(3) 1 d . P A 2
H11D H 1.212617 0.277181 0.530335 0.074 Uiso 0.261(3) 1 calc GR P A 2
H11E H 1.108573 0.406997 0.483165 0.074 Uiso 0.261(3) 1 calc GR P A 2
H11F H 1.046537 0.284654 0.518282 0.074 Uiso 0.261(3) 1 calc GR P A 2
C12A C 1.1696(3) 0.4485(3) 0.6880(2) 0.0420(6) Uani 0.739(3) 1 d . P A 1
H12A H 1.123627 0.448154 0.747644 0.063 Uiso 0.739(3) 1 calc GR P A 1
H12B H 1.160932 0.533473 0.647773 0.063 Uiso 0.739(3) 1 calc GR P A 1
H12C H 1.271329 0.408179 0.696613 0.063 Uiso 0.739(3) 1 calc GR P A 1
C12B C 1.1840(9) 0.4127(8) 0.6504(6) 0.0420(6) Uani 0.261(3) 1 d . P A 2
H12D H 1.155153 0.428621 0.708789 0.063 Uiso 0.261(3) 1 calc GR P A 2
H12E H 1.182659 0.490799 0.601416 0.063 Uiso 0.261(3) 1 calc GR P A 2
H12F H 1.281118 0.361087 0.655223 0.063 Uiso 0.261(3) 1 calc GR P A 2
C13 C 0.8238(2) 0.03600(15) 0.84299(13) 0.0435(4) Uani 1 1 d . . . .
H13 H 0.742768 0.108672 0.821025 0.052 Uiso 1 1 calc R . . .
C14 C 0.7972(3) -0.06847(19) 0.80919(17) 0.0750(8) Uani 1 1 d . . . .
H14A H 0.790477 -0.038971 0.742179 0.112 Uiso 1 1 calc GR . . .
H14B H 0.707530 -0.091746 0.836732 0.112 Uiso 1 1 calc GR . . .
H14C H 0.877062 -0.140075 0.827499 0.112 Uiso 1 1 calc GR . . .
C15 C 0.8224(2) -0.00257(17) 0.95002(13) 0.0462(4) Uani 1 1 d . . . .
H15A H 0.902020 -0.072714 0.973728 0.069 Uiso 1 1 calc GR . . .
H15B H 0.731327 -0.025709 0.974505 0.069 Uiso 1 1 calc GR . . .
H15C H 0.832780 0.066521 0.968982 0.069 Uiso 1 1 calc GR . . .
C16 C 0.52636(13) 0.52522(12) 0.75162(9) 0.0200(3) Uani 1 1 d . . . .
C17 C 0.46155(14) 0.45779(13) 0.83469(10) 0.0258(3) Uani 1 1 d . . . .
C18 C 0.33213(16) 0.51986(15) 0.86731(11) 0.0346(3) Uani 1 1 d . . . .
H18 H 0.288010 0.477375 0.922290 0.041 Uiso 1 1 calc R . . .
C19 C 0.26756(16) 0.64275(15) 0.82023(11) 0.0346(3) Uani 1 1 d . . . .
H19 H 0.179910 0.681393 0.842712 0.041 Uiso 1 1 calc R . . .
C20 C 0.33355(15) 0.70823(14) 0.73956(10) 0.0280(3) Uani 1 1 d . . . .
H20 H 0.290435 0.791366 0.708571 0.034 Uiso 1 1 calc R . . .
C21 C 0.46409(14) 0.65115(13) 0.70402(9) 0.0217(3) Uani 1 1 d . . . .
C22 C 0.52369(15) 0.32179(14) 0.89132(11) 0.0314(3) Uani 1 1 d . . . .
H22 H 0.612134 0.291458 0.858227 0.038 Uiso 1 1 calc R . . .
C23 C 0.41740(19) 0.23712(17) 0.89936(17) 0.0546(5) Uani 1 1 d . . . .
H23A H 0.328640 0.265714 0.930474 0.082 Uiso 1 1 calc GR . . .
H23B H 0.461174 0.152539 0.934811 0.082 Uiso 1 1 calc GR . . .
H23C H 0.395547 0.239838 0.837866 0.082 Uiso 1 1 calc GR . . .
C24 C 0.5691(2) 0.31345(19) 0.98848(12) 0.0474(5) Uani 1 1 d . . . .
H24A H 0.640102 0.363621 0.981544 0.071 Uiso 1 1 calc GR . . .
H24B H 0.610962 0.227718 1.022378 0.071 Uiso 1 1 calc GR . . .
H24C H 0.484592 0.343795 1.022283 0.071 Uiso 1 1 calc GR . . .
C25 C 0.53390(15) 0.72636(13) 0.61550(9) 0.0253(3) Uani 1 1 d . . . .
H25 H 0.629553 0.675155 0.605754 0.030 Uiso 1 1 calc R . . .
C26 C 0.44138(18) 0.75490(16) 0.52971(11) 0.0377(4) Uani 1 1 d . . . .
H26A H 0.428982 0.677734 0.523679 0.056 Uiso 1 1 calc GR . . .
H26B H 0.489978 0.798963 0.474474 0.056 Uiso 1 1 calc GR . . .
H26C H 0.347209 0.805886 0.537237 0.056 Uiso 1 1 calc GR . . .
C27 C 0.55918(19) 0.84828(15) 0.62408(12) 0.0379(4) Uani 1 1 d . . . .
H27A H 0.466527 0.902214 0.630230 0.057 Uiso 1 1 calc GR . . .
H27B H 0.610484 0.889577 0.569076 0.057 Uiso 1 1 calc GR . . .
H27C H 0.616397 0.829519 0.678298 0.057 Uiso 1 1 calc GR . . .
C28 C 0.84117(13) 0.41930(12) 0.82494(8) 0.0177(3) Uani 1 1 d . . . .
C29 C 0.80257(13) 0.54309(12) 0.83442(9) 0.0197(3) Uani 1 1 d . . . .
H29 H 0.733931 0.604542 0.794360 0.024 Uiso 1 1 calc R . . .
C30 C 0.86299(13) 0.57315(12) 0.89988(9) 0.0193(3) Uani 1 1 d . . . .
H30 H 0.835021 0.654988 0.901923 0.023 Uiso 1 1 calc R . . .
C31 C 0.96840(12) 0.48425(11) 0.96631(8) 0.0170(3) Uani 1 1 d . . . .
C32 C 1.00344(13) 0.36021(12) 0.95771(9) 0.0190(3) Uani 1 1 d . . . .
H32 H 1.068954 0.297933 0.999532 0.023 Uiso 1 1 calc R . . .
C33 C 0.94581(13) 0.32943(12) 0.89169(9) 0.0194(3) Uani 1 1 d . . . .
H33 H 0.974645 0.247754 0.889368 0.023 Uiso 1 1 calc R . . .

loop_
_atom_site_aniso_label
_atom_site_aniso_U_11
_atom_site_aniso_U_22
_atom_site_aniso_U_33
_atom_site_aniso_U_23
_atom_site_aniso_U_13
_atom_site_aniso_U_12
N1 0.0229(5) 0.0200(6) 0.0198(5) -0.0086(4) -0.0030(4) -0.0018(4)
N2 0.0152(5) 0.0223(6) 0.0198(5) -0.0087(4) -0.0024(4) -0.0023(4)
C1 0.0154(5) 0.0161(6) 0.0187(6) -0.0044(5) 0.0009(4) -0.0030(4)
C2 0.0241(7) 0.0420(9) 0.0353(8) -0.0247(7) -0.0086(6) 0.0003(6)
C3 0.0552(10) 0.0302(8) 0.0363(8) -0.0170(7) -0.0252(8) 0.0068(7)
C4 0.0305(7) 0.0227(7) 0.0198(6) -0.0101(5) -0.0050(5) 0.0054(5)
C5 0.0291(7) 0.0425(9) 0.0211(7) -0.0066(6) 0.0013(5) 0.0088(6)
C6 0.0334(8) 0.0586(12) 0.0273(8) -0.0113(8) 0.0003(6) 0.0180(8)
C7 0.0457(10) 0.0468(10) 0.0371(9) -0.0224(8) -0.0150(7) 0.0243(8)
C8 0.0653(12) 0.0220(8) 0.0410(9) -0.0152(7) -0.0268(8) 0.0120(7)
C9 0.0470(9) 0.0214(7) 0.0300(7) -0.0117(6) -0.0156(6) 0.0004(6)
C10A 0.0193(10) 0.0341(17) 0.0281(12) -0.0004(9) 0.0015(8) -0.0031(10)
C10B 0.0193(10) 0.0341(17) 0.0281(12) -0.0004(9) 0.0015(8) -0.0031(10)
C11A 0.0367(13) 0.0639(19) 0.0296(11) 0.0011(11) 0.0073(9) -0.0036(11)
C11B 0.0367(13) 0.0639(19) 0.0296(11) 0.0011(11) 0.0073(9) -0.0036(11)
C12A 0.0341(10) 0.0407(15) 0.0476(16) -0.0017(11) -0.0019(11) -0.0186(10)
C12B 0.0341(10) 0.0407(15) 0.0476(16) -0.0017(11) -0.0019(11) -0.0186(10)
C13 0.0548(10) 0.0219(8) 0.0531(10) 0.0008(7) -0.0264(8) -0.0147(7)
C14 0.123(2) 0.0380(11) 0.0725(15) -0.0004(10) -0.0500(15) -0.0392(13)
C15 0.0464(10) 0.0328(9) 0.0543(11) 0.0010(8) -0.0123(8) -0.0156(7)
C16 0.0147(5) 0.0239(7) 0.0229(6) -0.0101(5) -0.0015(5) -0.0029(5)
C17 0.0190(6) 0.0281(7) 0.0283(7) -0.0068(6) 0.0012(5) -0.0049(5)
C18 0.0244(7) 0.0377(9) 0.0339(8) -0.0052(7) 0.0085(6) -0.0045(6)
C19 0.0223(7) 0.0385(9) 0.0384(8) -0.0134(7) 0.0055(6) 0.0014(6)
C20 0.0228(6) 0.0271(7) 0.0321(7) -0.0107(6) -0.0027(5) 0.0015(5)
C21 0.0197(6) 0.0245(7) 0.0226(6) -0.0098(5) -0.0031(5) -0.0033(5)
C22 0.0218(6) 0.0293(8) 0.0340(8) -0.0001(6) 0.0060(6) -0.0052(6)
C23 0.0282(8) 0.0340(9) 0.0844(15) 0.0062(9) 0.0015(8) -0.0106(7)
C24 0.0420(9) 0.0511(11) 0.0302(8) 0.0005(8) 0.0045(7) 0.0049(8)
C25 0.0242(6) 0.0238(7) 0.0235(6) -0.0050(5) -0.0021(5) 0.0004(5)
C26 0.0413(9) 0.0403(9) 0.0262(7) -0.0087(7) -0.0073(6) 0.0013(7)
C27 0.0430(9) 0.0294(8) 0.0395(8) -0.0055(7) -0.0014(7) -0.0121(7)
C28 0.0155(5) 0.0187(6) 0.0194(6) -0.0066(5) 0.0000(4) -0.0038(5)
C29 0.0172(6) 0.0193(6) 0.0214(6) -0.0054(5) -0.0034(5) -0.0021(5)
C30 0.0184(6) 0.0163(6) 0.0233(6) -0.0069(5) -0.0018(5) -0.0024(5)
C31 0.0141(5) 0.0183(6) 0.0187(6) -0.0056(5) 0.0011(4) -0.0048(5)
C32 0.0169(5) 0.0178(6) 0.0209(6) -0.0049(5) -0.0028(5) -0.0019(5)
C33 0.0196(6) 0.0171(6) 0.0217(6) -0.0069(5) -0.0012(5) -0.0026(5)

loop_
_atom_type_symbol
_atom_type_description
_atom_type_scat_dispersion_real
_atom_type_scat_dispersion_imag
_atom_type_scat_source
C C 0.0181 0.0091 'International Tables Vol C Tables 4.2.6.8 and 6.1.1.4'
H H 0.0000 0.0000 'International Tables Vol C Tables 4.2.6.8 and 6.1.1.4'
N N 0.0311 0.0180 'International Tables Vol C Tables 4.2.6.8 and 6.1.1.4'
O O 0.0492 0.0322 'International Tables Vol C Tables 4.2.6.8 and 6.1.1.4'

loop_
_exptl_crystal_face_index_h
_exptl_crystal_face_index_k
_exptl_crystal_face_index_l
_exptl_crystal_face_perp_dist
0 0 1 0.0131
0 0 -1 0.0131
1 5 3 0.0917
0 -1 0 0.0752
0 1 0 0.0752
-5 -3 -1 0.1664
5 3 1 0.1664
5 5 1 0.1439
1 0 0 0.1740
-5 3 2 0.1701

loop_
_geom_angle_atom_site_label_1
_geom_angle_atom_site_label_2
_geom_angle_atom_site_label_3
_geom_angle
_geom_angle_site_symmetry_1
C1 N1 C3 111.68(11) .
C1 N1 C4 126.47(11) .
C4 N1 C3 117.92(11) .
C1 N2 C2 109.63(10) .
C1 N2 C16 122.98(10) .
C16 N2 C2 114.72(10) .
N1 C1 N2 107.89(10) .
N1 C1 C28 127.63(11) .
C28 C1 N2 124.49(11) .
N2 C2 H2A 110.6 .
N2 C2 H2B 110.6 .
N2 C2 C3 105.58(11) .
H2A C2 H2B 108.8 .
C3 C2 H2A 110.6 .
C3 C2 H2B 110.6 .
N1 C3 C2 103.73(12) .
N1 C3 H3A 111.0 .
N1 C3 H3B 111.0 .
C2 C3 H3A 111.0 .
C2 C3 H3B 111.0 .
H3A C3 H3B 109.0 .
C5 C4 N1 120.67(12) .
C5 C4 C9 122.14(13) .
C9 C4 N1 117.17(13) .
C4 C5 C10A 123.06(15) .
C6 C5 C4 117.57(15) .
C6 C5 C10A 119.29(17) .
C10B C5 C4 117.7(4) .
C10B C5 C6 121.9(4) .
C5 C6 H6 119.4 .
C7 C6 C5 121.29(17) .
C7 C6 H6 119.4 .
C6 C7 H7 119.9 .
C8 C7 C6 120.17(15) .
C8 C7 H7 119.9 .
C7 C8 H8 119.5 .
C7 C8 C9 121.06(16) .
C9 C8 H8 119.5 .
C4 C9 C13 121.48(13) .
C8 C9 C4 117.73(16) .
C8 C9 C13 120.77(15) .
C5 C10A H10A 106.9 .
C11A C10A C5 109.4(2) .
C11A C10A H10A 106.9 .
C12A C10A C5 115.2(2) .
C12A C10A H10A 106.9 .
C12A C10A C11A 111.1(2) .
C5 C10B H10B 108.9 .
C5 C10B C11B 116.4(7) .
C5 C10B C12B 102.2(6) .
C11B C10B H10B 108.9 .
C12B C10B H10B 108.9 .
C12B C10B C11B 111.3(7) .
C10A C11A H11A 109.5 .
C10A C11A H11B 109.5 .
C10A C11A H11C 109.5 .
H11A C11A H11B 109.5 .
H11A C11A H11C 109.5 .
H11B C11A H11C 109.5 .
C10B C11B H11D 109.5 .
C10B C11B H11E 109.5 .
C10B C11B H11F 109.5 .
H11D C11B H11E 109.5 .
H11D C11B H11F 109.5 .
H11E C11B H11F 109.5 .
C10A C12A H12A 109.5 .
C10A C12A H12B 109.5 .
C10A C12A H12C 109.5 .
H12A C12A H12B 109.5 .
H12A C12A H12C 109.5 .
H12B C12A H12C 109.5 .
C10B C12B H12D 109.5 .
C10B C12B H12E 109.5 .
C10B C12B H12F 109.5 .
H12D C12B H12E 109.5 .
H12D C12B H12F 109.5 .
H12E C12B H12F 109.5 .
C9 C13 H13 107.4 .
C9 C13 C14 111.34(18) .
C9 C13 C15 111.52(13) .
C14 C13 H13 107.4 .
C15 C13 H13 107.4 .
C15 C13 C14 111.45(15) .
C13 C14 H14A 109.5 .
C13 C14 H14B 109.5 .
C13 C14 H14C 109.5 .
H14A C14 H14B 109.5 .
H14A C14 H14C 109.5 .
H14B C14 H14C 109.5 .
C13 C15 H15A 109.5 .
C13 C15 H15B 109.5 .
C13 C15 H15C 109.5 .
H15A C15 H15B 109.5 .
H15A C15 H15C 109.5 .
H15B C15 H15C 109.5 .
C17 C16 N2 121.25(12) .
C21 C16 N2 117.29(11) .
C21 C16 C17 121.30(12) .
C16 C17 C22 124.48(12) .
C18 C17 C16 117.68(13) .
C18 C17 C22 117.84(13) .
C17 C18 H18 119.1 .
C19 C18 C17 121.79(14) .
C19 C18 H18 119.1 .
C18 C19 H19 120.1 .
C18 C19 C20 119.85(13) .
C20 C19 H19 120.1 .
C19 C20 H20 119.6 .
C19 C20 C21 120.87(13) .
C21 C20 H20 119.6 .
C16 C21 C25 122.15(11) .
C20 C21 C16 118.48(12) .
C20 C21 C25 119.37(12) .
C17 C22 H22 107.6 .
C17 C22 C23 112.24(13) .
C17 C22 C24 110.53(14) .
C23 C22 H22 107.6 .
C23 C22 C24 111.04(15) .
C24 C22 H22 107.6 .
C22 C23 H23A 109.5 .
C22 C23 H23B 109.5 .
C22 C23 H23C 109.5 .
H23A C23 H23B 109.5 .
H23A C23 H23C 109.5 .
H23B C23 H23C 109.5 .
C22 C24 H24A 109.5 .
C22 C24 H24B 109.5 .
C22 C24 H24C 109.5 .
H24A C24 H24B 109.5 .
H24A C24 H24C 109.5 .
H24B C24 H24C 109.5 .
C21 C25 H25 107.8 .
C21 C25 C26 111.12(12) .
C21 C25 C27 111.98(12) .
C26 C25 H25 107.8 .
C27 C25 H25 107.8 .
C27 C25 C26 110.09(12) .
C25 C26 H26A 109.5 .
C25 C26 H26B 109.5 .
C25 C26 H26C 109.5 .
H26A C26 H26B 109.5 .
H26A C26 H26C 109.5 .
H26B C26 H26C 109.5 .
C25 C27 H27A 109.5 .
C25 C27 H27B 109.5 .
C25 C27 H27C 109.5 .
H27A C27 H27B 109.5 .
H27A C27 H27C 109.5 .
H27B C27 H27C 109.5 .
C1 C28 C29 121.42(11) .
C1 C28 C33 123.71(11) .
C29 C28 C33 114.85(11) .
C28 C29 H29 118.8 .
C30 C29 C28 122.31(12) .
C30 C29 H29 118.8 .
C29 C30 H30 118.4 .
C29 C30 C31 123.19(12) .
C31 C30 H30 118.4 .
C31 C31 C30 123.12(14) 2_767
C31 C31 C32 122.86(14) 2_767
C32 C31 C30 114.03(11) .
C31 C32 H32 118.3 .
C33 C32 C31 123.40(11) .
C33 C32 H32 118.3 .
C28 C33 H33 118.9 .
C32 C33 C28 122.20(12) .
C32 C33 H33 118.9 .

loop_
_geom_bond_atom_site_label_1
_geom_bond_atom_site_label_2
_geom_bond_distance
_geom_bond_site_symmetry_2
N1 C1 1.3830(16) .
N1 C3 1.4515(17) .
N1 C4 1.4333(16) .
N2 C1 1.3972(15) .
N2 C2 1.4674(16) .
N2 C16 1.4463(15) .
C1 C28 1.3862(17) .
C2 H2A 0.9700 .
C2 H2B 0.9700 .
C2 C3 1.493(2) .
C3 H3A 0.9700 .
C3 H3B 0.9700 .
C4 C5 1.401(2) .
C4 C9 1.403(2) .
C5 C6 1.400(2) .
C5 C10A 1.576(3) .
C5 C10B 1.382(10) .
C6 H6 0.9300 .
C6 C7 1.382(3) .
C7 H7 0.9300 .
C7 C8 1.379(3) .
C8 H8 0.9300 .
C8 C9 1.402(2) .
C9 C13 1.514(2) .
C10A H10A 0.9800 .
C10A C11A 1.532(4) .
C10A C12A 1.524(3) .
C10B H10B 0.9800 .
C10B C11B 1.556(11) .
C10B C12B 1.504(10) .
C11A H11A 0.9600 .
C11A H11B 0.9600 .
C11A H11C 0.9600 .
C11B H11D 0.9600 .
C11B H11E 0.9600 .
C11B H11F 0.9600 .
C12A H12A 0.9600 .
C12A H12B 0.9600 .
C12A H12C 0.9600 .
C12B H12D 0.9600 .
C12B H12E 0.9600 .
C12B H12F 0.9600 .
C13 H13 0.9800 .
C13 C14 1.534(2) .
C13 C15 1.530(3) .
C14 H14A 0.9600 .
C14 H14B 0.9600 .
C14 H14C 0.9600 .
C15 H15A 0.9600 .
C15 H15B 0.9600 .
C15 H15C 0.9600 .
C16 C17 1.4100(18) .
C16 C21 1.4043(18) .
C17 C18 1.393(2) .
C17 C22 1.525(2) .
C18 H18 0.9300 .
C18 C19 1.381(2) .
C19 H19 0.9300 .
C19 C20 1.383(2) .
C20 H20 0.9300 .
C20 C21 1.3968(18) .
C21 C25 1.5203(18) .
C22 H22 0.9800 .
C22 C23 1.526(2) .
C22 C24 1.535(2) .
C23 H23A 0.9600 .
C23 H23B 0.9600 .
C23 H23C 0.9600 .
C24 H24A 0.9600 .
C24 H24B 0.9600 .
C24 H24C 0.9600 .
C25 H25 0.9800 .
C25 C26 1.5326(19) .
C25 C27 1.530(2) .
C26 H26A 0.9600 .
C26 H26B 0.9600 .
C26 H26C 0.9600 .
C27 H27A 0.9600 .
C27 H27B 0.9600 .
C27 H27C 0.9600 .
C28 C29 1.4417(18) .
C28 C33 1.4448(17) .
C29 H29 0.9300 .
C29 C30 1.3597(18) .
C30 H30 0.9300 .
C30 C31 1.4429(17) .
C31 C31 1.408(2) 2_767
C31 C32 1.4393(17) .
C32 H32 0.9300 .
C32 C33 1.3578(17) .
C33 H33 0.9300 .

loop_
_geom_torsion_atom_site_label_1
_geom_torsion_atom_site_label_2
_geom_torsion_atom_site_label_3
_geom_torsion_atom_site_label_4
_geom_torsion
_geom_torsion_site_symmetry_1
_geom_torsion_site_symmetry_4
N1 C1 C28 C29 165.68(12) . .
N1 C1 C28 C33 -16.0(2) . .
N1 C4 C5 C6 179.31(13) . .
N1 C4 C5 C10A 2.8(2) . .
N1 C4 C5 C10B -19.6(5) . .
N1 C4 C9 C8 -179.60(12) . .
N1 C4 C9 C13 -0.9(2) . .
N2 C1 C28 C29 -14.60(19) . .
N2 C1 C28 C33 163.74(11) . .
N2 C2 C3 N1 10.92(17) . .
N2 C16 C17 C18 -174.28(13) . .
N2 C16 C17 C22 5.9(2) . .
N2 C16 C21 C20 173.91(11) . .
N2 C16 C21 C25 -5.91(18) . .
C1 N1 C3 C2 -12.45(17) . .
C1 N1 C4 C5 -66.61(18) . .
C1 N1 C4 C9 114.56(15) . .
C1 N2 C2 C3 -6.35(16) . .
C1 N2 C16 C17 -49.89(17) . .
C1 N2 C16 C21 134.70(12) . .
C1 C28 C29 C30 179.96(12) . .
C1 C28 C33 C32 -178.80(12) . .
C2 N2 C1 N1 -1.24(14) . .
C2 N2 C1 C28 178.99(12) . .
C2 N2 C16 C17 87.80(15) . .
C2 N2 C16 C21 -87.60(14) . .
C3 N1 C1 N2 8.86(15) . .
C3 N1 C1 C28 -171.38(14) . .
C3 N1 C4 C5 89.13(17) . .
C3 N1 C4 C9 -89.70(16) . .
C4 N1 C1 N2 165.86(12) . .
C4 N1 C1 C28 -14.4(2) . .
C4 N1 C3 C2 -171.62(13) . .
C4 C5 C6 C7 0.5(2) . .
C4 C5 C10A C11A -122.6(2) . .
C4 C5 C10A C12A 111.5(2) . .
C4 C5 C10B C11B -101.8(7) . .
C4 C5 C10B C12B 136.7(5) . .
C4 C9 C13 C14 119.83(16) . .
C4 C9 C13 C15 -115.00(16) . .
C5 C4 C9 C8 1.6(2) . .
C5 C4 C9 C13 -179.75(14) . .
C5 C6 C7 C8 1.1(3) . .
C6 C5 C10A C11A 60.9(2) . .
C6 C5 C10A C12A -65.0(3) . .
C6 C5 C10B C11B 58.5(8) . .
C6 C5 C10B C12B -63.0(7) . .
C6 C7 C8 C9 -1.5(2) . .
C7 C8 C9 C4 0.1(2) . .
C7 C8 C9 C13 -178.53(15) . .
C8 C9 C13 C14 -61.5(2) . .
C8 C9 C13 C15 63.6(2) . .
C9 C4 C5 C6 -1.9(2) . .
C9 C4 C5 C10A -178.46(17) . .
C9 C4 C5 C10B 159.2(4) . .
C10A C5 C6 C7 177.21(18) . .
C10B C5 C6 C7 -159.8(4) . .
C16 N2 C1 N1 138.28(11) . .
C16 N2 C1 C28 -41.49(18) . .
C16 N2 C2 C3 -149.52(13) . .
C16 C17 C18 C19 0.6(2) . .
C16 C17 C22 C23 -120.12(17) . .
C16 C17 C22 C24 115.32(15) . .
C16 C21 C25 C26 110.78(14) . .
C16 C21 C25 C27 -125.65(14) . .
C17 C16 C21 C20 -1.49(19) . .
C17 C16 C21 C25 178.69(12) . .
C17 C18 C19 C20 -1.5(3) . .
C18 C17 C22 C23 60.1(2) . .
C18 C17 C22 C24 -64.50(17) . .
C18 C19 C20 C21 0.9(2) . .
C19 C20 C21 C16 0.5(2) . .
C19 C20 C21 C25 -179.63(13) . .
C20 C21 C25 C26 -69.04(16) . .
C20 C21 C25 C27 54.53(17) . .
C21 C16 C17 C18 0.9(2) . .
C21 C16 C17 C22 -178.88(13) . .
C22 C17 C18 C19 -179.58(15) . .
C28 C29 C30 C31 -1.10(19) . .
C29 C28 C33 C32 -0.36(17) . .
C29 C30 C31 C31 179.58(14) . 2_767
C29 C30 C31 C32 -0.42(17) . .
C30 C31 C32 C33 1.56(17) . .
C31 C31 C32 C33 -178.44(14) 2_767 .
C31 C32 C33 C28 -1.18(19) . .
C33 C28 C29 C30 1.48(18) . .

loop_
_exptl_oxdiff_crystal_face_indexfrac_h
_exptl_oxdiff_crystal_face_indexfrac_k
_exptl_oxdiff_crystal_face_indexfrac_l
_exptl_oxdiff_crystal_face_x
_exptl_oxdiff_crystal_face_y
_exptl_oxdiff_crystal_face_z
-0.0010 0.0023 0.9997 -0.1017 -0.0194 -0.0302
0.0010 -0.0023 -0.9997 0.1017 0.0194 0.0302
1.0008 5.0042 2.9923 -0.2676 -0.0704 0.6138
-0.0010 -0.9996 0.0017 -0.0003 -0.0305 -0.1412
0.0010 0.9996 -0.0017 0.0003 0.0305 0.1412
-4.9971 -2.9983 -1.0040 -0.0791 0.7514 -0.3842
4.9971 2.9983 1.0040 0.0791 -0.7514 0.3842
4.9990 4.9974 1.0005 0.0797 -0.6904 0.6667
0.9991 -0.0005 0.0019 0.0360 -0.1647 -0.0019
-4.9944 3.0060 1.9847 -0.3825 0.8762 0.3727

loop_
_smtbx_masks_void_nr
_smtbx_masks_void_average_x
_smtbx_masks_void_average_y
_smtbx_masks_void_average_z
_smtbx_masks_void_volume
_smtbx_masks_void_count_electrons
1 0.000 0.000 0.500 178.4 42.9
2 0.479 -0.050 0.907 7.2 0.0
3 0.521 0.050 0.093 7.2 0.0
